data_4330859
loop_
_publ_author_name
'Robert P. Davies'
'Laura Patel'
'Andrew J. P. White'

_publ_section_title
;
 Preparations of Metal Trichalcogenophosphonates from Organophosphonate
 Esters
;
_journal_name_full 'Inorganic Chemistry'
_journal_page_first 11594
_journal_page_last 11601
_journal_paper_doi 10.1021/ic301504p
_journal_volume 51
_journal_year 2012
_chemical_formula_moiety 'C26 H46 Mg2 N4 P2 S6, 2(C4 H8 O)'
_chemical_formula_sum 'C34 H62 Mg2 N4 O2 P2 S6'
_chemical_formula_weight 861.80
_chemical_name_systematic
; 
 ? 
;
_space_group_IT_number 14
_symmetry_cell_setting monoclinic
_symmetry_space_group_name_Hall '-P 2yn'
_symmetry_space_group_name_H-M 'P 1 21/n 1'
_atom_sites_solution_hydrogens geom
_atom_sites_solution_primary direct
_atom_sites_solution_secondary difmap
_audit_creation_method SHELXL-97
_cell_angle_alpha 90.00
_cell_angle_beta 109.942(3)
_cell_angle_gamma 90.00
_cell_formula_units_Z 2
_cell_length_a 10.0755(3)
_cell_length_b 18.8928(4)
_cell_length_c 12.4849(4)
_cell_measurement_reflns_used 11797
_cell_measurement_temperature 173(2)
_cell_measurement_theta_max 72.3972
_cell_measurement_theta_min 2.3316
_cell_volume 2234.05(12)
_computing_cell_refinement 'CrysAlis RED, Oxford Diffraction Ltd'
_computing_data_collection 'CrysAlis CCD, Oxford Diffraction Ltd'
_computing_data_reduction 'CrysAlis RED, Oxford Diffraction Ltd'
_computing_molecular_graphics 'Bruker SHELXTL'
_computing_publication_material 'Bruker SHELXTL'
_computing_structure_refinement 'SHELXL-97 (Sheldrick, 1997)'
_computing_structure_solution 'SHELXS-97 (Sheldrick, 1990)'
_diffrn_ambient_temperature 173(2)
_diffrn_detector_area_resol_mean 8.2556
_diffrn_measured_fraction_theta_full 0.992
_diffrn_measured_fraction_theta_max 0.992
_diffrn_measurement_device_type 'OD Xcalibur PX Ultra'
_diffrn_measurement_method 'omega scans'
_diffrn_radiation_monochromator graphite
_diffrn_radiation_source 'Enhance Ultra (Cu) x-ray Source'
_diffrn_radiation_type CuK\a
_diffrn_radiation_wavelength 1.54184
_diffrn_reflns_av_R_equivalents 0.0259
_diffrn_reflns_av_sigmaI/netI 0.0176
_diffrn_reflns_limit_h_max 12
_diffrn_reflns_limit_h_min -12
_diffrn_reflns_limit_k_max 15
_diffrn_reflns_limit_k_min -23
_diffrn_reflns_limit_l_max 15
_diffrn_reflns_limit_l_min -15
_diffrn_reflns_number 21194
_diffrn_reflns_theta_full 72.58
_diffrn_reflns_theta_max 72.58
_diffrn_reflns_theta_min 4.44
_diffrn_standards_number 0
_exptl_absorpt_coefficient_mu 4.046
_exptl_absorpt_correction_T_max 0.804
_exptl_absorpt_correction_T_min 0.506
_exptl_absorpt_correction_type analytical
_exptl_absorpt_process_details
; 
CrysAlisPro, Oxford Diffraction Ltd., 
Version 1.171.33.34d (release 27-02-2009 CrysAlis171 .NET) 
(compiled Feb 27 2009,15:38:38) 
Analytical numeric absorption correction using a multifaceted crystal 
model based on expressions derived by R.C. Clark & J.S. Reid. 
(Clark, R. C. & Reid, J. S. (1995). Acta Cryst. A51, 887-897) 
;
_exptl_crystal_colour Colourless
_exptl_crystal_density_diffrn 1.281
_exptl_crystal_description prisms
_exptl_crystal_F_000 920
_exptl_crystal_size_max 0.28
_exptl_crystal_size_mid 0.19
_exptl_crystal_size_min 0.06
_refine_diff_density_max 0.446
_refine_diff_density_min -0.410
_refine_diff_density_rms 0.052
_refine_ls_extinction_method none
_refine_ls_goodness_of_fit_ref 1.053
_refine_ls_hydrogen_treatment constr
_refine_ls_matrix_type full
_refine_ls_number_parameters 269
_refine_ls_number_reflns 4402
_refine_ls_number_restraints 309
_refine_ls_restrained_S_all 1.128
_refine_ls_R_factor_all 0.0459
_refine_ls_R_factor_gt 0.0383
_refine_ls_shift/su_max 0.003
_refine_ls_shift/su_mean 0.000
_refine_ls_structure_factor_coef Fsqd
_refine_ls_weighting_details 'calc w=1/[\s^2^(Fo^2^)+(0.0598P)^2^+1.0570P] where P=(Fo^2^+2Fc^2^)/3'
_refine_ls_weighting_scheme calc
_refine_ls_wR_factor_gt 0.1011
_refine_ls_wR_factor_ref 0.1056
_reflns_number_gt 3774
_reflns_number_total 4402
_reflns_threshold_expression >2sigma(I)
_cod_data_source_file ic301504p_si_003_4.cif
_cod_data_source_block 4
_cod_database_code 4330859

loop_
_symmetry_equiv_pos_as_xyz
'x, y, z'
'-x+1/2, y+1/2, -z+1/2'
'-x, -y, -z'
'x-1/2, -y-1/2, z-1/2'

loop_
_atom_site_label
_atom_site_type_symbol
_atom_site_fract_x
_atom_site_fract_y
_atom_site_fract_z
_atom_site_U_iso_or_equiv
_atom_site_adp_type
_atom_site_occupancy
_atom_site_symmetry_multiplicity
_atom_site_calc_flag
_atom_site_refinement_flags
_atom_site_disorder_assembly
_atom_site_disorder_group
Mg1 Mg 0.34064(7) 0.43471(4) 0.47536(6) 0.03319(17) Uani 1 1 d . . .
P1 P 0.60646(5) 0.41729(3) 0.39553(5) 0.03337(14) Uani 1 1 d . . .
S1 S 0.51571(6) 0.33941(3) 0.45578(5) 0.03986(15) Uani 1 1 d . . .
S2 S 0.46961(5) 0.50030(3) 0.34702(4) 0.03483(14) Uani 1 1 d . . .
S3 S 0.79183(5) 0.45156(3) 0.50707(5) 0.03917(15) Uani 1 1 d . . .
C1 C 0.6468(3) 0.38454(14) 0.2706(2) 0.0442(5) Uani 1 1 d . . .
H1A H 0.6953 0.4227 0.2438 0.053 Uiso 1 1 calc R . .
H1B H 0.7134 0.3444 0.2951 0.053 Uiso 1 1 calc R . .
C2 C 0.5213(3) 0.36077(14) 0.1723(2) 0.0447(6) Uani 1 1 d . . .
C3 C 0.4481(3) 0.40816(17) 0.0877(2) 0.0577(7) Uani 1 1 d . . .
H3A H 0.4790 0.4559 0.0911 0.069 Uiso 1 1 calc R . .
C4 C 0.3293(4) 0.3861(2) -0.0024(3) 0.0705(9) Uani 1 1 d . . .
H4A H 0.2791 0.4188 -0.0598 0.085 Uiso 1 1 calc R . .
C5 C 0.2849(4) 0.3162(2) -0.0077(3) 0.0672(9) Uani 1 1 d . . .
H5A H 0.2048 0.3009 -0.0694 0.081 Uiso 1 1 calc R . .
C6 C 0.3562(3) 0.26925(17) 0.0756(3) 0.0587(7) Uani 1 1 d . . .
H6A H 0.3252 0.2215 0.0718 0.070 Uiso 1 1 calc R . .
C7 C 0.4736(3) 0.29119(14) 0.1653(2) 0.0498(6) Uani 1 1 d . . .
H7A H 0.5221 0.2583 0.2229 0.060 Uiso 1 1 calc R . .
N8 N 0.2587(2) 0.36309(11) 0.58356(19) 0.0475(5) Uani 1 1 d D . .
C9 C 0.1133(5) 0.3423(3) 0.5040(4) 0.0612(14) Uani 0.675(8) 1 d PD A 1
H9A H 0.0810 0.2998 0.5345 0.073 Uiso 0.675(8) 1 calc PR A 1
H9B H 0.0462 0.3812 0.5007 0.073 Uiso 0.675(8) 1 calc PR A 1
C10 C 0.1125(6) 0.3272(3) 0.3876(4) 0.0611(13) Uani 0.675(8) 1 d PD A 1
H10A H 0.0176 0.3105 0.3398 0.073 Uiso 0.675(8) 1 calc PR A 1
H10B H 0.1811 0.2890 0.3906 0.073 Uiso 0.675(8) 1 calc PR A 1
N11 N 0.1500(2) 0.39160(11) 0.33569(18) 0.0455(5) Uani 1 1 d D . .
C12 C 0.3418(6) 0.2999(3) 0.6256(6) 0.0625(15) Uani 0.675(8) 1 d PD A 1
H12A H 0.2987 0.2723 0.6716 0.094 Uiso 0.675(8) 1 calc PR A 1
H12B H 0.4380 0.3135 0.6726 0.094 Uiso 0.675(8) 1 calc PR A 1
H12C H 0.3450 0.2713 0.5611 0.094 Uiso 0.675(8) 1 calc PR A 1
C13 C 0.2368(8) 0.4001(3) 0.6808(5) 0.0681(16) Uani 0.675(8) 1 d PD A 1
H13A H 0.2010 0.3664 0.7242 0.102 Uiso 0.675(8) 1 calc PR A 1
H13B H 0.1683 0.4384 0.6523 0.102 Uiso 0.675(8) 1 calc PR A 1
H13C H 0.3267 0.4198 0.7304 0.102 Uiso 0.675(8) 1 calc PR A 1
C14 C 0.0278(5) 0.4371(3) 0.2958(5) 0.0471(11) Uani 0.675(8) 1 d PD A 1
H14A H -0.0474 0.4130 0.2354 0.071 Uiso 0.675(8) 1 calc PR A 1
H14B H 0.0531 0.4810 0.2658 0.071 Uiso 0.675(8) 1 calc PR A 1
H14C H -0.0054 0.4481 0.3591 0.071 Uiso 0.675(8) 1 calc PR A 1
C15 C 0.1823(5) 0.3691(4) 0.2308(5) 0.0554(14) Uani 0.675(8) 1 d PD A 1
H15A H 0.0962 0.3509 0.1734 0.083 Uiso 0.675(8) 1 calc PR A 1
H15B H 0.2545 0.3319 0.2514 0.083 Uiso 0.675(8) 1 calc PR A 1
H15C H 0.2171 0.4099 0.1997 0.083 Uiso 0.675(8) 1 calc PR A 1
C9' C 0.1819(9) 0.3086(4) 0.5045(6) 0.048(2) Uiso 0.325(8) 1 d PD A 2
H9'A H 0.1325 0.2767 0.5415 0.057 Uiso 0.325(8) 1 calc PR A 2
H9'B H 0.2473 0.2800 0.4783 0.057 Uiso 0.325(8) 1 calc PR A 2
C10' C 0.0718(10) 0.3488(6) 0.4007(8) 0.061(3) Uiso 0.325(8) 1 d PD A 2
H10C H 0.0080 0.3141 0.3487 0.073 Uiso 0.325(8) 1 calc PR A 2
H10D H 0.0137 0.3810 0.4291 0.073 Uiso 0.325(8) 1 calc PR A 2
C12' C 0.3790(11) 0.3222(6) 0.6760(9) 0.061(3) Uiso 0.325(8) 1 d PD A 2
H12D H 0.3378 0.2921 0.7206 0.092 Uiso 0.325(8) 1 calc PR A 2
H12E H 0.4443 0.3561 0.7267 0.092 Uiso 0.325(8) 1 calc PR A 2
H12F H 0.4303 0.2926 0.6388 0.092 Uiso 0.325(8) 1 calc PR A 2
C13' C 0.1835(11) 0.3957(6) 0.6499(9) 0.047(3) Uiso 0.325(8) 1 d PD A 2
H13D H 0.1533 0.3592 0.6925 0.070 Uiso 0.325(8) 1 calc PR A 2
H13E H 0.1005 0.4205 0.5991 0.070 Uiso 0.325(8) 1 calc PR A 2
H13F H 0.2455 0.4295 0.7034 0.070 Uiso 0.325(8) 1 calc PR A 2
C14' C 0.0495(13) 0.4476(6) 0.2731(11) 0.052(4) Uiso 0.325(8) 1 d PD A 2
H14D H -0.0303 0.4258 0.2136 0.078 Uiso 0.325(8) 1 calc PR A 2
H14E H 0.0977 0.4806 0.2382 0.078 Uiso 0.325(8) 1 calc PR A 2
H14F H 0.0147 0.4734 0.3264 0.078 Uiso 0.325(8) 1 calc PR A 2
C15' C 0.1866(14) 0.3454(6) 0.2588(10) 0.051(3) Uiso 0.325(8) 1 d PD A 2
H15D H 0.2530 0.3093 0.3025 0.077 Uiso 0.325(8) 1 calc PR A 2
H15E H 0.2307 0.3730 0.2135 0.077 Uiso 0.325(8) 1 calc PR A 2
H15F H 0.1012 0.3224 0.2080 0.077 Uiso 0.325(8) 1 calc PR A 2
O20 O 0.1920(15) 0.1565(7) 0.3693(13) 0.132(5) Uiso 0.411(4) 1 d PDU B 1
C21 C 0.2552(13) 0.1545(7) 0.2860(10) 0.087(4) Uiso 0.411(4) 1 d PDU B 1
H21A H 0.2590 0.2021 0.2542 0.105 Uiso 0.411(4) 1 calc PR B 1
H21B H 0.2044 0.1219 0.2233 0.105 Uiso 0.411(4) 1 calc PR B 1
C22 C 0.4031(11) 0.1270(8) 0.3523(11) 0.096(3) Uiso 0.411(4) 1 d PDU B 1
H22A H 0.4437 0.1014 0.3016 0.115 Uiso 0.411(4) 1 calc PR B 1
H22B H 0.4670 0.1663 0.3899 0.115 Uiso 0.411(4) 1 calc PR B 1
C23 C 0.3792(17) 0.0772(10) 0.4400(13) 0.118(5) Uiso 0.411(4) 1 d PDU B 1
H23A H 0.4614 0.0777 0.5117 0.142 Uiso 0.411(4) 1 calc PR B 1
H23B H 0.3637 0.0281 0.4105 0.142 Uiso 0.411(4) 1 calc PR B 1
C24 C 0.2460(16) 0.1060(7) 0.4601(12) 0.083(3) Uiso 0.411(4) 1 d PDU B 1
H24A H 0.1768 0.0678 0.4546 0.100 Uiso 0.411(4) 1 calc PR B 1
H24B H 0.2704 0.1292 0.5355 0.100 Uiso 0.411(4) 1 calc PR B 1
O20' O 0.1817(12) 0.1174(6) 0.4200(10) 0.108(4) Uiso 0.365(10) 1 d PDU C 2
C21' C 0.1801(10) 0.1692(5) 0.3389(9) 0.049(2) Uiso 0.365(10) 1 d PDU C 2
H21C H 0.1700 0.2172 0.3669 0.059 Uiso 0.365(10) 1 calc PR C 2
H21D H 0.1022 0.1608 0.2662 0.059 Uiso 0.365(10) 1 calc PR C 2
C22' C 0.324(2) 0.1602(16) 0.324(2) 0.211(17) Uiso 0.365(10) 1 d PDU C 2
H22C H 0.3120 0.1429 0.2465 0.253 Uiso 0.365(10) 1 calc PR C 2
H22D H 0.3748 0.2061 0.3356 0.253 Uiso 0.365(10) 1 calc PR C 2
C23' C 0.4076(12) 0.1073(9) 0.4117(17) 0.111(5) Uiso 0.365(10) 1 d PDU C 2
H23C H 0.4806 0.1314 0.4752 0.134 Uiso 0.365(10) 1 calc PR C 2
H23D H 0.4545 0.0725 0.3770 0.134 Uiso 0.365(10) 1 calc PR C 2
C24' C 0.2997(18) 0.0707(10) 0.4539(19) 0.130(7) Uiso 0.365(10) 1 d PDU C 2
H24C H 0.2739 0.0236 0.4180 0.156 Uiso 0.365(10) 1 calc PR C 2
H24D H 0.3368 0.0649 0.5378 0.156 Uiso 0.365(10) 1 calc PR C 2
O20" O 0.2945(16) 0.1519(6) 0.3139(11) 0.056(3) Uiso 0.224(10) 1 d PDU D 3
C21" C 0.386(2) 0.0934(11) 0.345(2) 0.105(7) Uiso 0.224(10) 1 d PDU D 3
H21E H 0.4857 0.1083 0.3791 0.125 Uiso 0.224(10) 1 calc PR D 3
H21F H 0.3755 0.0619 0.2792 0.125 Uiso 0.224(10) 1 calc PR D 3
C22" C 0.332(2) 0.0577(7) 0.4335(12) 0.055(4) Uiso 0.224(10) 1 d PDU D 3
H22E H 0.2509 0.0263 0.3963 0.065 Uiso 0.224(10) 1 calc PR D 3
H22F H 0.4079 0.0299 0.4893 0.065 Uiso 0.224(10) 1 calc PR D 3
C23" C 0.288(4) 0.1208(12) 0.4907(17) 0.124(10) Uiso 0.224(10) 1 d PDU D 3
H23E H 0.3709 0.1429 0.5487 0.149 Uiso 0.224(10) 1 calc PR D 3
H23F H 0.2185 0.1069 0.5265 0.149 Uiso 0.224(10) 1 calc PR D 3
C24" C 0.2217(16) 0.1711(7) 0.3867(14) 0.045(3) Uiso 0.224(10) 1 d PDU D 3
H24E H 0.1191 0.1627 0.3509 0.054 Uiso 0.224(10) 1 calc PR D 3
H24F H 0.2381 0.2215 0.4094 0.054 Uiso 0.224(10) 1 calc PR D 3

loop_
_atom_site_aniso_label
_atom_site_aniso_U_11
_atom_site_aniso_U_22
_atom_site_aniso_U_33
_atom_site_aniso_U_23
_atom_site_aniso_U_13
_atom_site_aniso_U_12
Mg1 0.0289(3) 0.0330(3) 0.0398(4) -0.0043(3) 0.0145(3) -0.0001(3)
P1 0.0282(3) 0.0333(3) 0.0409(3) -0.0069(2) 0.0148(2) 0.0008(2)
S1 0.0369(3) 0.0313(3) 0.0551(3) -0.0014(2) 0.0206(2) 0.0024(2)
S2 0.0328(3) 0.0350(3) 0.0366(3) -0.0016(2) 0.0118(2) 0.00280(19)
S3 0.0273(3) 0.0403(3) 0.0490(3) -0.0095(2) 0.0119(2) 0.0021(2)
C1 0.0378(12) 0.0492(13) 0.0527(14) -0.0164(11) 0.0247(11) -0.0046(10)
C2 0.0427(13) 0.0511(13) 0.0484(13) -0.0182(11) 0.0260(11) -0.0049(10)
C3 0.0688(18) 0.0607(16) 0.0486(15) -0.0084(13) 0.0264(14) -0.0096(14)
C4 0.079(2) 0.084(2) 0.0434(15) -0.0053(15) 0.0138(15) 0.0001(18)
C5 0.0591(18) 0.084(2) 0.0543(17) -0.0293(16) 0.0145(14) -0.0105(16)
C6 0.0536(16) 0.0610(16) 0.0668(18) -0.0297(14) 0.0274(14) -0.0122(13)
C7 0.0460(13) 0.0494(14) 0.0591(15) -0.0185(12) 0.0245(12) -0.0014(11)
N8 0.0481(12) 0.0475(11) 0.0535(12) -0.0019(9) 0.0261(10) -0.0058(9)
C9 0.047(2) 0.069(3) 0.073(3) 0.012(2) 0.027(2) -0.014(2)
C10 0.050(3) 0.043(2) 0.081(3) -0.009(2) 0.011(2) -0.015(2)
N11 0.0358(10) 0.0518(12) 0.0473(11) -0.0131(9) 0.0124(9) 0.0011(9)
C12 0.065(3) 0.056(3) 0.078(4) 0.026(3) 0.039(3) 0.007(2)
C13 0.089(5) 0.076(3) 0.059(3) -0.001(3) 0.051(4) -0.015(3)
C14 0.030(2) 0.069(3) 0.042(2) -0.005(2) 0.0121(18) -0.0024(19)
C15 0.040(2) 0.075(4) 0.049(3) -0.030(3) 0.012(2) 0.000(2)

loop_
_atom_type_symbol
_atom_type_description
_atom_type_scat_dispersion_real
_atom_type_scat_dispersion_imag
_atom_type_scat_source
C C 0.0181 0.0091 'International Tables Vol C Tables 4.2.6.8 and 6.1.1.4'
H H 0.0000 0.0000 'International Tables Vol C Tables 4.2.6.8 and 6.1.1.4'
N N 0.0311 0.0180 'International Tables Vol C Tables 4.2.6.8 and 6.1.1.4'
Mg Mg 0.1719 0.1771 'International Tables Vol C Tables 4.2.6.8 and 6.1.1.4'
P P 0.2955 0.4335 'International Tables Vol C Tables 4.2.6.8 and 6.1.1.4'
S S 0.3331 0.5567 'International Tables Vol C Tables 4.2.6.8 and 6.1.1.4'
O O 0.0492 0.0322 'International Tables Vol C Tables 4.2.6.8 and 6.1.1.4'

loop_
_geom_angle_atom_site_label_1
_geom_angle_atom_site_label_2
_geom_angle_atom_site_label_3
_geom_angle
_geom_angle_site_symmetry_1
_geom_angle_site_symmetry_3
N8 Mg1 N11 81.82(8) . .
N8 Mg1 S3 98.22(6) . 3_666
N11 Mg1 S3 92.16(6) . 3_666
N8 Mg1 S1 92.28(6) . .
N11 Mg1 S1 95.94(6) . .
S3 Mg1 S1 167.56(4) 3_666 .
N8 Mg1 S2 94.74(6) . 3_666
N11 Mg1 S2 169.05(6) . 3_666
S3 Mg1 S2 77.98(2) 3_666 3_666
S1 Mg1 S2 94.59(3) . 3_666
N8 Mg1 S2 169.60(6) . .
N11 Mg1 S2 99.36(6) . .
S3 Mg1 S2 92.07(3) 3_666 .
S1 Mg1 S2 77.33(2) . .
S2 Mg1 S2 85.90(3) 3_666 .
C1 P1 S1 109.27(9) . .
C1 P1 S3 105.78(8) . .
S1 P1 S3 114.13(4) . .
C1 P1 S2 109.14(9) . .
S1 P1 S2 109.06(3) . .
S3 P1 S2 109.34(3) . .
C1 P1 Mg1 138.69(8) . .
S1 P1 Mg1 54.44(2) . .
S3 P1 Mg1 115.53(3) . .
S2 P1 Mg1 57.08(2) . .
C1 P1 Mg1 132.48(9) . 3_666
S1 P1 Mg1 118.24(3) . 3_666
S3 P1 Mg1 54.02(2) . 3_666
S2 P1 Mg1 56.89(2) . 3_666
Mg1 P1 Mg1 76.32(2) . 3_666
P1 S1 Mg1 86.43(3) . .
P1 S2 Mg1 83.53(3) . 3_666
P1 S2 Mg1 83.32(3) . .
Mg1 S2 Mg1 94.10(3) 3_666 .
P1 S3 Mg1 86.67(3) . 3_666
C2 C1 P1 115.14(16) . .
C3 C2 C7 118.6(3) . .
C3 C2 C1 120.7(2) . .
C7 C2 C1 120.7(3) . .
C2 C3 C4 120.5(3) . .
C5 C4 C3 119.7(3) . .
C6 C5 C4 120.2(3) . .
C5 C6 C7 120.1(3) . .
C6 C7 C2 120.9(3) . .
C13' N8 C9' 115.6(5) . .
C12 N8 C13 108.7(4) . .
C12 N8 C9 109.5(3) . .
C13 N8 C9 106.2(4) . .
C13' N8 C12' 102.4(6) . .
C9' N8 C12' 104.5(5) . .
C13' N8 Mg1 117.4(5) . .
C12 N8 Mg1 115.2(2) . .
C9' N8 Mg1 103.7(3) . .
C13 N8 Mg1 113.3(3) . .
C9 N8 Mg1 103.41(19) . .
C12' N8 Mg1 112.8(5) . .
C10 C9 N8 112.0(3) . .
C9 C10 N11 110.7(4) . .
C14 N11 C10 108.9(3) . .
C15' N11 C14' 111.4(7) . .
C14 N11 C15 106.2(3) . .
C10 N11 C15 108.0(4) . .
C15' N11 C10' 109.1(6) . .
C14' N11 C10' 105.7(6) . .
C15' N11 Mg1 113.0(6) . .
C14 N11 Mg1 116.9(2) . .
C10 N11 Mg1 103.5(2) . .
C14' N11 Mg1 113.3(5) . .
C15 N11 Mg1 113.1(2) . .
C10' N11 Mg1 103.6(4) . .
N8 C9' C10' 106.1(6) . .
N11 C10' C9' 110.0(7) . .
C21 O20 C24 115.1(10) . .
O20 C21 C22 102.4(9) . .
C23 C22 C21 103.6(7) . .
C22 C23 C24 104.9(7) . .
O20 C24 C23 102.8(7) . .
C21' O20' C24' 116.7(9) . .
O20' C21' C22' 103.3(7) . .
C23' C22' C21' 107.6(8) . .
C22' C23' C24' 105.4(8) . .
O20' C24' C23' 103.7(8) . .
C24" O20" C21" 117.8(11) . .
O20" C21" C22" 100.6(9) . .
C23" C22" C21" 102.8(10) . .
C22" C23" C24" 101.4(9) . .
O20" C24" C23" 102.1(9) . .

loop_
_geom_bond_atom_site_label_1
_geom_bond_atom_site_label_2
_geom_bond_distance
_geom_bond_site_symmetry_2
Mg1 N8 2.258(2) .
Mg1 N11 2.260(2) .
Mg1 S3 2.5780(9) 3_666
Mg1 S1 2.5899(9) .
Mg1 S2 2.6811(9) 3_666
Mg1 S2 2.6856(9) .
P1 C1 1.848(2) .
P1 S1 2.0090(8) .
P1 S3 2.0181(8) .
P1 S2 2.0390(7) .
P1 Mg1 3.1803(9) 3_666
S2 Mg1 2.6811(9) 3_666
S3 Mg1 2.5780(9) 3_666
C1 C2 1.499(3) .
C2 C3 1.389(4) .
C2 C7 1.392(4) .
C3 C4 1.398(5) .
C4 C5 1.388(5) .
C5 C6 1.369(5) .
C6 C7 1.386(4) .
N8 C13' 1.437(9) .
N8 C12 1.450(5) .
N8 C9' 1.454(7) .
N8 C13 1.481(5) .
N8 C9 1.515(5) .
N8 C12' 1.564(9) .
C9 C10 1.478(7) .
C10 N11 1.487(5) .
N11 C15' 1.435(10) .
N11 C14 1.444(5) .
N11 C14' 1.489(10) .
N11 C15 1.514(5) .
N11 C10' 1.540(9) .
C9' C10' 1.583(11) .
O20 C21 1.393(11) .
O20 C24 1.439(12) .
C21 C22 1.527(12) .
C22 C23 1.524(13) .
C23 C24 1.546(12) .
O20' C21' 1.405(11) .
O20' C24' 1.425(13) .
C21' C22' 1.536(13) .
C22' C23' 1.507(13) .
C23' C24' 1.527(13) .
O20" C24" 1.397(11) .
O20" C21" 1.405(13) .
C21" C22" 1.542(14) .
C22" C23" 1.529(14) .
C23" C24" 1.564(14) .
